data_7101633
loop_
_publ_author_name
'Schnepf, Andreas'

_publ_section_title
;
 {Ge10Si[Si(SiMe3)3]4(SiMe32)Me}-: a Ge10Si framework reveals a
 structural transition onto elemental germanium.
;
_journal_issue 2
_journal_name_full 'Chemical communications (Cambridge, England)'
_journal_page_first 192
_journal_page_last 194
_journal_paper_doi 10.1039/b611165c
_journal_year 2006
_chemical_formula_sum 'C64 H173 Ge10 Li O4 Si19'
_chemical_formula_weight 2273.57
_chemical_name_systematic
;
?
;
_space_group_IT_number 15
_symmetry_cell_setting monoclinic
_symmetry_space_group_name_Hall '-C 2yc'
_symmetry_space_group_name_H-M 'C 1 2/c 1'
_atom_sites_solution_hydrogens geom
_atom_sites_solution_primary direct
_atom_sites_solution_secondary difmap
_audit_creation_method SHELXL-97
_cell_angle_alpha 90.00
_cell_angle_beta 103.885(3)
_cell_angle_gamma 90.00
_cell_formula_units_Z 8
_cell_length_a 25.1875(10)
_cell_length_b 19.9932(5)
_cell_length_c 47.964(2)
_cell_measurement_reflns_used 55446
_cell_measurement_temperature 200(2)
_cell_measurement_theta_max 22.19
_cell_measurement_theta_min 1.25
_cell_volume 23447.9(15)
_computing_structure_refinement 'SHELXL-97 (Sheldrick, 1997)'
_computing_structure_solution 'SHELXS-97 (Sheldrick, 1990)'
_diffrn_ambient_temperature 200(2)
_diffrn_measured_fraction_theta_full 0.948
_diffrn_measured_fraction_theta_max 0.949
_diffrn_measurement_device_type 'STOE IPDS II'
_diffrn_measurement_method 'image plate detecting system'
_diffrn_radiation_monochromator graphite
_diffrn_radiation_source 'fine-focus sealed tube'
_diffrn_radiation_type MoK\a
_diffrn_radiation_wavelength 0.71073
_diffrn_reflns_av_R_equivalents 0.0742
_diffrn_reflns_av_sigmaI/netI 0.0714
_diffrn_reflns_limit_h_max 26
_diffrn_reflns_limit_h_min -26
_diffrn_reflns_limit_k_max 21
_diffrn_reflns_limit_k_min -20
_diffrn_reflns_limit_l_max 50
_diffrn_reflns_limit_l_min -50
_diffrn_reflns_number 38491
_diffrn_reflns_theta_full 22.20
_diffrn_reflns_theta_max 22.20
_diffrn_reflns_theta_min 1.32
_exptl_absorpt_coefficient_mu 2.752
_exptl_absorpt_correction_T_max 0.9580
_exptl_absorpt_correction_T_min 0.3147
_exptl_absorpt_correction_type numerical
_exptl_crystal_colour orange
_exptl_crystal_density_diffrn 1.288
_exptl_crystal_density_method 'not measured'
_exptl_crystal_description plate
_exptl_crystal_F_000 9424
_exptl_crystal_size_max 0.5
_exptl_crystal_size_mid 0.2
_exptl_crystal_size_min 0.02
_refine_diff_density_max 0.626
_refine_diff_density_min -0.406
_refine_diff_density_rms 0.090
_refine_ls_extinction_method none
_refine_ls_goodness_of_fit_ref 1.021
_refine_ls_hydrogen_treatment mixed
_refine_ls_matrix_type full
_refine_ls_number_parameters 886
_refine_ls_number_reflns 14003
_refine_ls_number_restraints 9
_refine_ls_restrained_S_all 1.021
_refine_ls_R_factor_all 0.0962
_refine_ls_R_factor_gt 0.0556
_refine_ls_shift/su_max 0.001
_refine_ls_shift/su_mean 0.000
_refine_ls_structure_factor_coef Fsqd
_refine_ls_weighting_details 'calc w=1/[\s^2^(Fo^2^)+(0.0783P)^2^+0.0000P] where P=(Fo^2^+2Fc^2^)/3'
_refine_ls_weighting_scheme calc
_refine_ls_wR_factor_gt 0.1285
_refine_ls_wR_factor_ref 0.1481
_reflns_number_gt 9159
_reflns_number_total 14003
_reflns_threshold_expression >2sigma(I)
_cod_data_source_file b611165c.txt
_cod_data_source_block as75monc
_cod_original_sg_symbol_H-M C2/c
_cod_database_code 7101633

loop_
_symmetry_equiv_pos_as_xyz
'x, y, z'
'-x, y, -z+1/2'
'x+1/2, y+1/2, z'
'-x+1/2, y+1/2, -z+1/2'
'-x, -y, -z'
'x, -y, z-1/2'
'-x+1/2, -y+1/2, -z'
'x+1/2, -y+1/2, z-1/2'

loop_
_atom_site_label
_atom_site_type_symbol
_atom_site_fract_x
_atom_site_fract_y
_atom_site_fract_z
_atom_site_U_iso_or_equiv
_atom_site_adp_type
_atom_site_occupancy
_atom_site_symmetry_multiplicity
_atom_site_calc_flag
_atom_site_refinement_flags
_atom_site_disorder_assembly
_atom_site_disorder_group
Ge1 Ge 0.22874(3) 1.10416(5) 0.60782(2) 0.0583(2) Uani 1 1 d . . .
Ge2 Ge 0.14034(4) 1.16397(5) 0.59884(2) 0.0594(2) Uani 1 1 d . . .
Ge3 Ge 0.10281(3) 1.02177(4) 0.63518(2) 0.0561(2) Uani 1 1 d . . .
Ge4 Ge 0.24974(3) 1.08558(4) 0.66011(2) 0.0562(2) Uani 1 1 d . A .
Ge5 Ge 0.20210(4) 1.16312(5) 0.68728(2) 0.0665(3) Uani 1 1 d . . .
Ge6 Ge 0.19786(3) 0.98566(4) 0.63749(2) 0.0529(2) Uani 1 1 d . . .
Ge7 Ge 0.18195(4) 1.00135(5) 0.58421(2) 0.0592(2) Uani 1 1 d . . .
Ge8 Ge 0.09276(3) 1.05526(5) 0.58389(2) 0.0606(3) Uani 1 1 d . . .
Ge9 Ge 0.11035(4) 1.10855(5) 0.67196(2) 0.0631(3) Uani 1 1 d . . .
Ge10 Ge 0.13829(4) 1.21899(5) 0.64470(2) 0.0668(3) Uani 1 1 d . . .
Si1 Si 0.34417(9) 1.06776(13) 0.68322(6) 0.0614(6) Uani 1 1 d . . .
Si2 Si 0.14737(12) 1.24957(14) 0.56394(7) 0.0747(8) Uani 1 1 d . . .
Si3 Si 0.05310(9) 0.93067(13) 0.65129(6) 0.0669(7) Uani 1 1 d . . .
Si4 Si 0.21326(12) 0.92793(14) 0.55104(6) 0.0753(7) Uani 1 1 d . . .
Si5 Si 0.05570(11) 1.20674(14) 0.66139(7) 0.0761(8) Uani 1 1 d . . .
Si10 Si 0.39714(14) 1.0315(2) 0.65177(10) 0.0888(14) Uani 0.790(5) 1 d P A 1
Si11 Si 0.34993(14) 0.9925(2) 0.71987(10) 0.0872(14) Uani 0.790(5) 1 d P A 1
Si12 Si 0.38013(14) 1.17264(19) 0.70101(10) 0.0824(13) Uani 0.790(5) 1 d P A 1
Si13 Si 0.3773(5) 0.9654(7) 0.6702(4) 0.083(5) Uani 0.210(5) 1 d P A 2
Si14 Si 0.3463(5) 1.0593(8) 0.7337(3) 0.084(5) Uani 0.210(5) 1 d P A 2
Si15 Si 0.3935(5) 1.1535(7) 0.6751(4) 0.078(5) Uani 0.210(5) 1 d P A 2
Si20 Si 0.0769(2) 1.32828(19) 0.55927(10) 0.1235(14) Uani 1 1 d . . .
Si21 Si 0.23159(16) 1.30520(18) 0.58037(9) 0.1056(12) Uani 1 1 d . . .
Si22 Si 0.14378(13) 1.20959(17) 0.51791(7) 0.0874(9) Uani 1 1 d . . .
Si30 Si -0.01070(12) 0.87931(18) 0.61398(9) 0.0962(10) Uani 1 1 d . . .
Si31 Si 0.00792(11) 0.96506(17) 0.68677(8) 0.0901(10) Uani 1 1 d . . .
Si32 Si 0.11642(11) 0.85058(15) 0.67445(7) 0.0807(8) Uani 1 1 d . . .
Si40 Si 0.14119(15) 0.91518(18) 0.50947(7) 0.0987(10) Uani 1 1 d . . .
Si41 Si 0.29406(13) 0.96489(18) 0.53848(8) 0.0947(10) Uani 1 1 d . . .
Si42 Si 0.22765(15) 0.81969(16) 0.57164(8) 0.0956(10) Uani 1 1 d . . .
Si50 Si 0.06154(15) 1.2643(2) 0.70461(10) 0.1130(13) Uani 1 1 d . . .
Si51 Si -0.03120(12) 1.21524(18) 0.63041(9) 0.0998(11) Uani 1 1 d . . .
C10C C 0.3620(5) 0.9615(6) 0.6301(3) 0.112(4) Uani 1 1 d . A 1
H10A H 0.3834 0.9464 0.6173 0.168 Uiso 1 1 calc R A 1
H10B H 0.3268 0.9761 0.6192 0.168 Uiso 1 1 calc R A 1
H10C H 0.3574 0.9255 0.6426 0.168 Uiso 1 1 calc R A 1
C10B C 0.4106(5) 1.1063(9) 0.6298(3) 0.148(6) Uani 1 1 d . A 1
H10D H 0.4323 1.0924 0.6168 0.223 Uiso 1 1 calc R A 1
H10E H 0.4299 1.1402 0.6424 0.223 Uiso 1 1 calc R A 1
H10F H 0.3765 1.1241 0.6189 0.223 Uiso 1 1 calc R A 1
C10A C 0.4624(5) 0.9931(9) 0.6749(4) 0.175(8) Uani 1 1 d . A 1
H10G H 0.4851 0.9777 0.6628 0.263 Uiso 1 1 calc R A 1
H10H H 0.4531 0.9562 0.6856 0.263 Uiso 1 1 calc R A 1
H10I H 0.4817 1.0263 0.6879 0.263 Uiso 1 1 calc R A 1
C11B C 0.2949(5) 1.0105(7) 0.7399(3) 0.110(4) Uani 1 1 d . A 1
H11A H 0.2977 0.9789 0.7552 0.166 Uiso 1 1 calc R A 1
H11B H 0.2595 1.0069 0.7268 0.166 Uiso 1 1 calc R A 1
H11C H 0.2996 1.0550 0.7476 0.166 Uiso 1 1 calc R A 1
C11A C 0.3403(5) 0.9025(6) 0.7024(4) 0.177(9) Uani 1 1 d . A 1
H11D H 0.3426 0.8695 0.7172 0.265 Uiso 1 1 calc R A 1
H11E H 0.3686 0.8945 0.6925 0.265 Uiso 1 1 calc R A 1
H11F H 0.3052 0.8998 0.6891 0.265 Uiso 1 1 calc R A 1
C11C C 0.4170(5) 0.9993(8) 0.7482(3) 0.148(7) Uani 1 1 d . A 1
H11G H 0.4175 0.9668 0.7630 0.221 Uiso 1 1 calc R A 1
H11H H 0.4203 1.0434 0.7564 0.221 Uiso 1 1 calc R A 1
H11I H 0.4470 0.9912 0.7395 0.221 Uiso 1 1 calc R A 1
C12B C 0.4584(4) 1.1710(7) 0.7081(3) 0.132(5) Uani 1 1 d . A 1
H12A H 0.4728 1.2139 0.7152 0.198 Uiso 1 1 calc R A 1
H12B H 0.4688 1.1611 0.6906 0.198 Uiso 1 1 calc R A 1
H12C H 0.4727 1.1373 0.7221 0.198 Uiso 1 1 calc R A 1
C12A C 0.3530(5) 1.2377(5) 0.6744(3) 0.108(4) Uani 1 1 d . A 1
H12D H 0.3677 1.2803 0.6816 0.161 Uiso 1 1 calc R A 1
H12E H 0.3138 1.2388 0.6709 0.161 Uiso 1 1 calc R A 1
H12F H 0.3632 1.2279 0.6568 0.161 Uiso 1 1 calc R A 1
C12C C 0.3567(7) 1.1881(9) 0.7361(4) 0.176(8) Uani 1 1 d . A 1
H12G H 0.3703 1.2305 0.7441 0.264 Uiso 1 1 calc R A 1
H12H H 0.3707 1.1532 0.7496 0.264 Uiso 1 1 calc R A 1
H12I H 0.3175 1.1881 0.7319 0.264 Uiso 1 1 calc R A 1
C20B C 0.0828(7) 1.3768(7) 0.5930(4) 0.148(6) Uani 1 1 d . . .
H20A H 0.0536 1.4086 0.5904 0.221 Uiso 1 1 calc R . .
H20B H 0.1173 1.3998 0.5977 0.221 Uiso 1 1 calc R . .
H20C H 0.0807 1.3468 0.6083 0.221 Uiso 1 1 calc R . .
C20A C 0.0790(9) 1.3909(8) 0.5293(4) 0.211(11) Uani 1 1 d . . .
H20D H 0.0496 1.4224 0.5276 0.316 Uiso 1 1 calc R . .
H20E H 0.0751 1.3675 0.5115 0.316 Uiso 1 1 calc R . .
H20F H 0.1133 1.4143 0.5339 0.316 Uiso 1 1 calc R . .
C20C C 0.0092(6) 1.2848(9) 0.5495(4) 0.158(7) Uani 1 1 d . . .
H20G H -0.0196 1.3173 0.5474 0.237 Uiso 1 1 calc R . .
H20H H 0.0067 1.2537 0.5644 0.237 Uiso 1 1 calc R . .
H20I H 0.0058 1.2612 0.5317 0.237 Uiso 1 1 calc R . .
C21A C 0.2412(6) 1.3347(7) 0.6178(3) 0.132(5) Uani 1 1 d . . .
H21A H 0.2757 1.3575 0.6236 0.199 Uiso 1 1 calc R . .
H21B H 0.2409 1.2972 0.6302 0.199 Uiso 1 1 calc R . .
H21C H 0.2122 1.3649 0.6190 0.199 Uiso 1 1 calc R . .
C21B C 0.2919(5) 1.2515(8) 0.5792(4) 0.148(6) Uani 1 1 d . . .
H21D H 0.3250 1.2767 0.5859 0.221 Uiso 1 1 calc R . .
H21E H 0.2894 1.2372 0.5598 0.221 Uiso 1 1 calc R . .
H21F H 0.2924 1.2131 0.5912 0.221 Uiso 1 1 calc R . .
C21C C 0.2368(8) 1.3799(8) 0.5582(4) 0.199(10) Uani 1 1 d . . .
H21G H 0.2715 1.4013 0.5654 0.299 Uiso 1 1 calc R . .
H21H H 0.2079 1.4106 0.5589 0.299 Uiso 1 1 calc R . .
H21I H 0.2337 1.3664 0.5386 0.299 Uiso 1 1 calc R . .
C22C C 0.1947(5) 1.1425(6) 0.5188(3) 0.108(4) Uani 1 1 d . . .
H22A H 0.1926 1.1269 0.4997 0.161 Uiso 1 1 calc R . .
H22B H 0.1873 1.1061 0.5304 0.161 Uiso 1 1 calc R . .
H22C H 0.2307 1.1597 0.5269 0.161 Uiso 1 1 calc R . .
C22B C 0.0756(5) 1.1762(7) 0.5003(3) 0.118(4) Uani 1 1 d . . .
H22D H 0.0759 1.1606 0.4814 0.177 Uiso 1 1 calc R . .
H22E H 0.0487 1.2109 0.4988 0.177 Uiso 1 1 calc R . .
H22F H 0.0668 1.1398 0.5114 0.177 Uiso 1 1 calc R . .
C22A C 0.1598(7) 1.2788(7) 0.4941(3) 0.151(6) Uani 1 1 d . . .
H22G H 0.1581 1.2614 0.4753 0.226 Uiso 1 1 calc R . .
H22H H 0.1959 1.2958 0.5022 0.226 Uiso 1 1 calc R . .
H22I H 0.1336 1.3143 0.4929 0.226 Uiso 1 1 calc R . .
C30B C -0.0350(6) 0.7952(7) 0.6245(4) 0.144(6) Uani 1 1 d . . .
H30A H -0.0611 0.7766 0.6084 0.216 Uiso 1 1 calc R . .
H30B H -0.0519 0.8011 0.6402 0.216 Uiso 1 1 calc R . .
H30C H -0.0043 0.7655 0.6301 0.216 Uiso 1 1 calc R . .
C30A C 0.0215(5) 0.8612(7) 0.5833(3) 0.119(4) Uani 1 1 d . . .
H30D H -0.0048 0.8402 0.5680 0.178 Uiso 1 1 calc R . .
H30E H 0.0522 0.8319 0.5897 0.178 Uiso 1 1 calc R . .
H30F H 0.0337 0.9023 0.5766 0.178 Uiso 1 1 calc R . .
C30C C -0.0711(5) 0.9352(8) 0.6011(4) 0.147(6) Uani 1 1 d . . .
H30G H -0.0970 0.9136 0.5858 0.221 Uiso 1 1 calc R . .
H30H H -0.0594 0.9765 0.5943 0.221 Uiso 1 1 calc R . .
H30I H -0.0880 0.9441 0.6167 0.221 Uiso 1 1 calc R . .
C31C C 0.0574(5) 0.9829(7) 0.7221(3) 0.110(4) Uani 1 1 d . . .
H31A H 0.0375 0.9968 0.7359 0.165 Uiso 1 1 calc R . .
H31B H 0.0820 1.0179 0.7197 0.165 Uiso 1 1 calc R . .
H31C H 0.0779 0.9432 0.7289 0.165 Uiso 1 1 calc R . .
C31B C -0.0352(4) 1.0397(6) 0.6760(3) 0.111(4) Uani 1 1 d . . .
H31D H -0.0525 1.0515 0.6911 0.167 Uiso 1 1 calc R . .
H31E H -0.0626 1.0301 0.6588 0.167 Uiso 1 1 calc R . .
H31F H -0.0128 1.0762 0.6726 0.167 Uiso 1 1 calc R . .
C31A C -0.0391(5) 0.8967(7) 0.6934(3) 0.134(6) Uani 1 1 d . . .
H31G H -0.0574 0.9111 0.7078 0.201 Uiso 1 1 calc R . .
H31H H -0.0182 0.8571 0.6999 0.201 Uiso 1 1 calc R . .
H31I H -0.0658 0.8870 0.6759 0.201 Uiso 1 1 calc R . .
C32B C 0.0843(5) 0.7885(6) 0.6947(3) 0.118(5) Uani 1 1 d . . .
H32A H 0.1112 0.7565 0.7039 0.177 Uiso 1 1 calc R . .
H32B H 0.0550 0.7658 0.6815 0.177 Uiso 1 1 calc R . .
H32C H 0.0701 0.8114 0.7089 0.177 Uiso 1 1 calc R . .
C32A C 0.1441(5) 0.8009(5) 0.6476(3) 0.103(4) Uani 1 1 d . . .
H32D H 0.1699 0.7685 0.6575 0.154 Uiso 1 1 calc R . .
H32E H 0.1619 0.8306 0.6370 0.154 Uiso 1 1 calc R . .
H32F H 0.1145 0.7784 0.6346 0.154 Uiso 1 1 calc R . .
C32C C 0.1742(4) 0.8902(6) 0.7005(3) 0.095(4) Uani 1 1 d . . .
H32G H 0.1994 0.8564 0.7097 0.143 Uiso 1 1 calc R . .
H32H H 0.1605 0.9138 0.7148 0.143 Uiso 1 1 calc R . .
H32I H 0.1925 0.9211 0.6907 0.143 Uiso 1 1 calc R . .
C40C C 0.1259(5) 0.9938(7) 0.4873(3) 0.133(5) Uani 1 1 d . . .
H40A H 0.0966 0.9854 0.4708 0.199 Uiso 1 1 calc R . .
H40B H 0.1579 1.0073 0.4812 0.199 Uiso 1 1 calc R . .
H40C H 0.1154 1.0287 0.4986 0.199 Uiso 1 1 calc R . .
C40B C 0.0774(5) 0.8910(7) 0.5194(3) 0.126(5) Uani 1 1 d . . .
H40D H 0.0486 0.8859 0.5023 0.188 Uiso 1 1 calc R . .
H40E H 0.0675 0.9251 0.5313 0.188 Uiso 1 1 calc R . .
H40F H 0.0828 0.8494 0.5297 0.188 Uiso 1 1 calc R . .
C40A C 0.1573(7) 0.8474(9) 0.4861(4) 0.172(7) Uani 1 1 d . . .
H40G H 0.1277 0.8429 0.4693 0.258 Uiso 1 1 calc R . .
H40H H 0.1622 0.8059 0.4965 0.258 Uiso 1 1 calc R . .
H40I H 0.1903 0.8583 0.4804 0.258 Uiso 1 1 calc R . .
C41B C 0.3204(5) 1.0463(7) 0.5550(4) 0.131(5) Uani 1 1 d . . .
H41A H 0.3529 1.0582 0.5491 0.196 Uiso 1 1 calc R . .
H41B H 0.3288 1.0423 0.5756 0.196 Uiso 1 1 calc R . .
H41C H 0.2931 1.0802 0.5490 0.196 Uiso 1 1 calc R . .
C41A C 0.3502(5) 0.9020(7) 0.5493(3) 0.139(6) Uani 1 1 d . . .
H41D H 0.3824 0.9180 0.5440 0.209 Uiso 1 1 calc R . .
H41E H 0.3390 0.8604 0.5397 0.209 Uiso 1 1 calc R . .
H41F H 0.3582 0.8954 0.5697 0.209 Uiso 1 1 calc R . .
C41C C 0.2816(5) 0.9751(9) 0.4983(3) 0.151(6) Uani 1 1 d . . .
H41G H 0.3146 0.9900 0.4936 0.227 Uiso 1 1 calc R . .
H41H H 0.2532 1.0076 0.4918 0.227 Uiso 1 1 calc R . .
H41I H 0.2706 0.9330 0.4891 0.227 Uiso 1 1 calc R . .
C42A C 0.2571(8) 0.7622(7) 0.5480(4) 0.169(7) Uani 1 1 d . . .
H42A H 0.2627 0.7186 0.5566 0.253 Uiso 1 1 calc R . .
H42B H 0.2914 0.7798 0.5459 0.253 Uiso 1 1 calc R . .
H42C H 0.2322 0.7590 0.5294 0.253 Uiso 1 1 calc R . .
C42C C 0.2729(5) 0.8182(6) 0.6084(3) 0.111(4) Uani 1 1 d . . .
H42D H 0.2767 0.7730 0.6153 0.166 Uiso 1 1 calc R . .
H42E H 0.2572 0.8451 0.6209 0.166 Uiso 1 1 calc R . .
H42F H 0.3082 0.8356 0.6079 0.166 Uiso 1 1 calc R . .
C42B C 0.1609(5) 0.7832(6) 0.5742(3) 0.127(5) Uani 1 1 d . . .
H42G H 0.1668 0.7394 0.5826 0.191 Uiso 1 1 calc R . .
H42H H 0.1370 0.7801 0.5554 0.191 Uiso 1 1 calc R . .
H42I H 0.1445 0.8113 0.5861 0.191 Uiso 1 1 calc R . .
C50B C 0.1182(8) 1.3159(10) 0.7129(5) 0.229(13) Uani 1 1 d . . .
H50A H 0.1192 1.3389 0.7306 0.344 Uiso 1 1 calc R . .
H50B H 0.1161 1.3481 0.6978 0.344 Uiso 1 1 calc R . .
H50C H 0.1508 1.2896 0.7149 0.344 Uiso 1 1 calc R . .
C50A C 0.0690(8) 1.1995(10) 0.7362(4) 0.188(8) Uani 1 1 d . . .
H50D H 0.0715 1.2230 0.7539 0.282 Uiso 1 1 calc R . .
H50E H 0.1016 1.1734 0.7376 0.282 Uiso 1 1 calc R . .
H50F H 0.0378 1.1705 0.7325 0.282 Uiso 1 1 calc R . .
C50C C -0.0020(7) 1.3104(9) 0.7054(4) 0.190(9) Uani 1 1 d . . .
H50G H 0.0027 1.3331 0.7235 0.285 Uiso 1 1 calc R . .
H50H H -0.0319 1.2795 0.7031 0.285 Uiso 1 1 calc R . .
H50I H -0.0097 1.3426 0.6901 0.285 Uiso 1 1 calc R . .
C51C C -0.0415(5) 1.3013(6) 0.6155(3) 0.126(5) Uani 1 1 d . . .
H51A H -0.0773 1.3049 0.6029 0.189 Uiso 1 1 calc R . .
H51B H -0.0144 1.3108 0.6050 0.189 Uiso 1 1 calc R . .
H51C H -0.0381 1.3328 0.6310 0.189 Uiso 1 1 calc R . .
C51B C -0.0882(5) 1.2023(7) 0.6493(4) 0.156(7) Uani 1 1 d . . .
H51D H -0.1228 1.2064 0.6356 0.233 Uiso 1 1 calc R . .
H51E H -0.0856 1.2353 0.6640 0.233 Uiso 1 1 calc R . .
H51F H -0.0851 1.1585 0.6577 0.233 Uiso 1 1 calc R . .
C51A C -0.0372(5) 1.1518(8) 0.6013(3) 0.133(5) Uani 1 1 d . . .
H51G H -0.0729 1.1547 0.5885 0.200 Uiso 1 1 calc R . .
H51H H -0.0321 1.1079 0.6096 0.200 Uiso 1 1 calc R . .
H51I H -0.0099 1.1601 0.5909 0.200 Uiso 1 1 calc R . .
C99 C 0.0242(4) 1.0474(6) 0.5526(2) 0.090(3) Uani 1 1 d . . .
H99A H 0.0130 1.0014 0.5505 0.134 Uiso 1 1 calc R . .
H99B H 0.0310 1.0632 0.5349 0.134 Uiso 1 1 calc R . .
H99C H -0.0042 1.0737 0.5574 0.134 Uiso 1 1 calc R . .
C100 C 0.3151(6) 0.4500(11) 0.7008(7) 0.33(2) Uani 1 1 d . . .
H10J H 0.3378 0.4476 0.6871 0.401 Uiso 1 1 calc R . .
H10K H 0.3281 0.4870 0.7137 0.401 Uiso 1 1 calc R . .
C101 C 0.3203(6) 0.3943(8) 0.7157(4) 0.129(5) Uani 1 1 d . . .
H10L H 0.3359 0.4036 0.7358 0.155 Uiso 1 1 calc R . .
H10M H 0.3445 0.3639 0.7089 0.155 Uiso 1 1 calc R . .
C102 C 0.2665(5) 0.3639(7) 0.7121(3) 0.120(5) Uani 1 1 d . . .
H10N H 0.2557 0.3626 0.7302 0.144 Uiso 1 1 calc R . .
H10O H 0.2661 0.3187 0.7046 0.144 Uiso 1 1 calc R . .
C103 C 0.2298(5) 0.4084(7) 0.6911(3) 0.106(4) Uani 1 1 d . . .
H10P H 0.2148 0.3844 0.6734 0.128 Uiso 1 1 calc R . .
H10Q H 0.1997 0.4237 0.6989 0.128 Uiso 1 1 calc R . .
C120 C 0.2866(9) 0.6740(10) 0.6779(5) 0.197(10) Uani 1 1 d . . .
H12J H 0.2565 0.6880 0.6624 0.236 Uiso 1 1 calc R . .
H12K H 0.3180 0.6658 0.6700 0.236 Uiso 1 1 calc R . .
C121 C 0.2992(10) 0.7253(13) 0.6985(7) 0.233(13) Uani 1 1 d . . .
H12L H 0.3382 0.7275 0.7069 0.280 Uiso 1 1 calc R . .
H12M H 0.2868 0.7684 0.6901 0.280 Uiso 1 1 calc R . .
C122 C 0.2705(10) 0.7065(17) 0.7190(6) 0.227(13) Uani 1 1 d . . .
H12N H 0.2315 0.7146 0.7126 0.273 Uiso 1 1 calc R . .
H12O H 0.2849 0.7273 0.7376 0.273 Uiso 1 1 calc R . .
C123 C 0.2861(13) 0.6280(15) 0.7186(5) 0.256(16) Uani 1 1 d . . .
H12P H 0.3246 0.6200 0.7272 0.307 Uiso 1 1 calc R . .
H12Q H 0.2640 0.6005 0.7281 0.307 Uiso 1 1 calc R . .
C130 C 0.1300(9) 0.6050(10) 0.6704(6) 0.228(13) Uani 1 1 d . . .
H13A H 0.1470 0.6476 0.6683 0.273 Uiso 1 1 calc R . .
H13B H 0.1296 0.5997 0.6905 0.273 Uiso 1 1 calc R . .
C131 C 0.0773(8) 0.6051(11) 0.6540(7) 0.254(16) Uani 1 1 d . . .
H13C H 0.0702 0.6439 0.6416 0.305 Uiso 1 1 calc R . .
H13D H 0.0511 0.6041 0.6659 0.305 Uiso 1 1 calc R . .
C132 C 0.0756(10) 0.5435(16) 0.6376(8) 0.284(17) Uani 1 1 d . . .
H13E H 0.0447 0.5161 0.6393 0.341 Uiso 1 1 calc R . .
H13F H 0.0724 0.5534 0.6174 0.341 Uiso 1 1 calc R . .
C133 C 0.1217(8) 0.5125(12) 0.6485(6) 0.246(15) Uani 1 1 d . . .
H13G H 0.1347 0.4912 0.6332 0.295 Uiso 1 1 calc R . .
H13H H 0.1155 0.4779 0.6615 0.295 Uiso 1 1 calc R . .
C140 C 0.2212(9) 0.5785(14) 0.6049(5) 0.217(11) Uani 1 1 d . . .
H14A H 0.1905 0.5498 0.5965 0.261 Uiso 1 1 calc R . .
H14B H 0.2074 0.6219 0.6088 0.261 Uiso 1 1 calc R . .
C141 C 0.3032(9) 0.5577(13) 0.5949(6) 0.191(10) Uani 1 1 d . . .
H14C H 0.3321 0.5907 0.5965 0.230 Uiso 1 1 calc R . .
H14D H 0.3084 0.5227 0.5818 0.230 Uiso 1 1 calc R . .
C142 C 0.2557(13) 0.5848(13) 0.5866(6) 0.244(15) Uani 1 1 d . . .
H14E H 0.2376 0.5654 0.5682 0.293 Uiso 1 1 calc R . .
H14F H 0.2607 0.6321 0.5835 0.293 Uiso 1 1 calc R . .
C143 C 0.3020(6) 0.5292(8) 0.6241(5) 0.145(6) Uani 1 1 d . . .
H14G H 0.3036 0.4807 0.6238 0.175 Uiso 1 1 calc R . .
H14H H 0.3330 0.5454 0.6387 0.175 Uiso 1 1 calc R . .
O1 O 0.2607(3) 0.4626(5) 0.6859(2) 0.134(4) Uani 1 1 d . . .
O2 O 0.2732(4) 0.6181(5) 0.6894(3) 0.133(3) Uani 1 1 d . . .
O3 O 0.1599(3) 0.5553(5) 0.6627(3) 0.137(4) Uani 1 1 d . . .
O4 O 0.2531(4) 0.5501(5) 0.6303(3) 0.135(3) Uani 1 1 d . . .
Li1 Li 0.2360(8) 0.5450(11) 0.6674(6) 0.115(8) Uani 1 1 d . . .
C202 C 0.0394(13) 0.6366(15) 0.5504(8) 0.36(2) Uiso 1 1 d D . .
H20J H 0.0251 0.6686 0.5353 0.429 Uiso 1 1 calc R . .
H20K H 0.0620 0.6588 0.5671 0.429 Uiso 1 1 calc R . .
C203 C -0.0028(16) 0.5940(19) 0.5574(11) 0.46(3) Uiso 1 1 d D . .
H20L H -0.0250 0.5708 0.5409 0.550 Uiso 1 1 calc R . .
H20M H 0.0110 0.5631 0.5730 0.550 Uiso 1 1 calc R . .
C201 C 0.0653(17) 0.5807(18) 0.5411(11) 0.46(3) Uiso 1 1 d D . .
H20N H 0.0399 0.5516 0.5281 0.548 Uiso 1 1 calc R . .
H20O H 0.0876 0.5552 0.5568 0.548 Uiso 1 1 calc R . .
C200 C 0.0972(14) 0.6224(17) 0.5264(8) 0.343(18) Uiso 1 1 d D . .
H20P H 0.1204 0.5946 0.5181 0.515 Uiso 1 1 calc R . .
H20Q H 0.1193 0.6526 0.5400 0.515 Uiso 1 1 calc R . .
H20R H 0.0731 0.6475 0.5116 0.515 Uiso 1 1 calc R . .
C204 C -0.0292(15) 0.653(2) 0.5659(10) 0.42(2) Uiso 1 1 d D . .
H20S H -0.0605 0.6391 0.5726 0.624 Uiso 1 1 calc R . .
H20T H -0.0407 0.6819 0.5497 0.624 Uiso 1 1 calc R . .
H20U H -0.0039 0.6758 0.5809 0.624 Uiso 1 1 calc R . .

loop_
_atom_site_aniso_label
_atom_site_aniso_U_11
_atom_site_aniso_U_22
_atom_site_aniso_U_33
_atom_site_aniso_U_23
_atom_site_aniso_U_13
_atom_site_aniso_U_12
Ge1 0.0584(5) 0.0581(6) 0.0617(6) 0.0064(5) 0.0211(4) -0.0031(4)
Ge2 0.0666(5) 0.0529(6) 0.0601(6) 0.0095(4) 0.0177(5) 0.0021(4)
Ge3 0.0498(5) 0.0564(6) 0.0631(6) 0.0068(4) 0.0154(4) -0.0047(4)
Ge4 0.0493(5) 0.0584(6) 0.0612(6) 0.0014(4) 0.0140(4) -0.0036(4)
Ge5 0.0679(6) 0.0679(6) 0.0643(7) -0.0084(5) 0.0171(5) -0.0034(5)
Ge6 0.0516(5) 0.0513(5) 0.0561(6) 0.0050(4) 0.0133(4) -0.0021(4)
Ge7 0.0662(5) 0.0579(6) 0.0542(6) -0.0010(4) 0.0161(4) 0.0026(4)
Ge8 0.0581(5) 0.0604(6) 0.0604(6) 0.0078(5) 0.0087(4) -0.0002(4)
Ge9 0.0604(5) 0.0643(6) 0.0693(7) 0.0019(5) 0.0249(5) 0.0021(4)
Ge10 0.0731(6) 0.0585(6) 0.0723(7) 0.0025(5) 0.0243(5) 0.0044(5)
Si1 0.0479(12) 0.0646(16) 0.0689(17) 0.0065(13) 0.0084(12) -0.0051(11)
Si2 0.0964(19) 0.0585(17) 0.0695(19) 0.0168(14) 0.0205(15) -0.0009(14)
Si3 0.0552(13) 0.0678(17) 0.0785(19) 0.0161(14) 0.0174(13) -0.0100(12)
Si4 0.0951(19) 0.0744(19) 0.0590(17) -0.0040(14) 0.0234(15) 0.0141(14)
Si5 0.0701(16) 0.0739(19) 0.089(2) -0.0008(15) 0.0284(15) 0.0157(13)
Si10 0.063(2) 0.100(3) 0.110(4) 0.007(2) 0.033(2) 0.0082(19)
Si11 0.072(2) 0.090(3) 0.090(3) 0.034(2) 0.002(2) -0.0151(19)
Si12 0.073(2) 0.077(3) 0.089(3) 0.002(2) 0.004(2) -0.0245(18)
Si13 0.080(9) 0.062(9) 0.106(13) -0.005(8) 0.019(8) 0.015(7)
Si14 0.074(8) 0.106(13) 0.068(10) -0.010(8) 0.009(7) -0.031(8)
Si15 0.060(7) 0.067(9) 0.111(13) -0.015(8) 0.029(8) -0.023(6)
Si20 0.175(4) 0.084(2) 0.118(3) 0.033(2) 0.049(3) 0.051(2)
Si21 0.141(3) 0.085(2) 0.087(3) 0.0181(19) 0.021(2) -0.044(2)
Si22 0.101(2) 0.095(2) 0.069(2) 0.0153(17) 0.0248(17) -0.0069(17)
Si30 0.0729(17) 0.099(2) 0.108(3) 0.003(2) 0.0042(17) -0.0248(16)
Si31 0.0720(17) 0.097(2) 0.112(3) 0.0184(19) 0.0425(18) -0.0071(15)
Si32 0.0799(17) 0.077(2) 0.086(2) 0.0259(16) 0.0205(16) -0.0024(14)
Si40 0.128(3) 0.103(3) 0.060(2) -0.0153(17) 0.0128(18) 0.000(2)
Si41 0.104(2) 0.113(3) 0.079(2) 0.0179(19) 0.0448(19) 0.0326(19)
Si42 0.133(3) 0.070(2) 0.090(3) -0.0019(17) 0.038(2) 0.0184(18)
Si50 0.111(2) 0.118(3) 0.123(3) -0.038(2) 0.053(2) 0.010(2)
Si51 0.0724(18) 0.099(2) 0.127(3) 0.006(2) 0.0228(19) 0.0256(17)
C10C 0.123(9) 0.107(10) 0.121(12) -0.016(8) 0.060(9) 0.012(7)
C10B 0.095(8) 0.232(18) 0.127(14) 0.054(12) 0.046(9) -0.020(10)
C10A 0.072(8) 0.222(19) 0.22(2) -0.036(15) 0.011(9) 0.059(9)
C11B 0.114(9) 0.140(11) 0.078(9) 0.021(8) 0.025(7) -0.021(8)
C11A 0.115(10) 0.084(10) 0.30(3) 0.073(13) -0.001(12) -0.024(8)
C11C 0.099(9) 0.174(14) 0.138(14) 0.070(11) -0.035(8) -0.022(9)
C12B 0.074(7) 0.148(12) 0.155(15) 0.001(10) -0.010(8) -0.057(7)
C12A 0.114(8) 0.064(7) 0.144(13) 0.005(7) 0.030(8) -0.020(6)
C12C 0.180(15) 0.196(18) 0.129(16) -0.089(14) -0.005(11) 0.017(13)
C20B 0.218(16) 0.087(10) 0.153(17) 0.000(9) 0.075(13) 0.039(10)
C20A 0.33(3) 0.139(15) 0.19(2) 0.104(15) 0.118(19) 0.125(16)
C20C 0.143(12) 0.197(17) 0.133(16) 0.015(12) 0.034(10) 0.070(12)
C21A 0.160(12) 0.130(12) 0.097(11) 0.009(9) 0.011(9) -0.053(9)
C21B 0.121(10) 0.176(15) 0.161(17) -0.017(12) 0.064(10) -0.064(10)
C21C 0.27(2) 0.154(15) 0.146(18) 0.059(13) 0.003(14) -0.131(15)
C22C 0.112(8) 0.119(10) 0.100(10) -0.030(8) 0.040(7) -0.012(7)
C22B 0.123(9) 0.145(12) 0.081(10) -0.002(8) 0.016(7) -0.005(8)
C22A 0.223(16) 0.138(13) 0.111(13) 0.036(10) 0.079(12) -0.016(12)
C30B 0.149(12) 0.121(11) 0.167(17) -0.015(10) 0.046(11) -0.081(10)
C30A 0.132(10) 0.119(11) 0.098(11) -0.010(8) 0.013(8) -0.027(8)
C30C 0.100(9) 0.155(14) 0.166(18) -0.017(12) -0.009(9) 0.004(9)
C31C 0.119(9) 0.130(11) 0.095(10) 0.009(8) 0.050(8) 0.000(8)
C31B 0.084(7) 0.113(10) 0.146(13) 0.000(9) 0.045(8) -0.001(7)
C31A 0.121(9) 0.138(12) 0.169(16) 0.018(11) 0.084(10) -0.032(8)
C32B 0.116(9) 0.107(10) 0.137(13) 0.064(9) 0.045(8) 0.003(7)
C32A 0.124(9) 0.079(8) 0.115(11) 0.029(7) 0.046(8) 0.021(7)
C32C 0.076(6) 0.115(9) 0.091(9) 0.025(7) 0.014(6) 0.011(6)
C40C 0.126(10) 0.158(13) 0.087(10) 0.037(9) -0.026(8) -0.026(9)
C40B 0.114(9) 0.148(13) 0.108(12) 0.005(9) 0.013(8) -0.011(8)
C40A 0.242(18) 0.174(16) 0.099(13) -0.073(12) 0.038(12) -0.001(14)
C41B 0.105(9) 0.127(11) 0.181(17) 0.007(11) 0.076(10) 0.001(8)
C41A 0.135(10) 0.160(13) 0.142(14) 0.040(11) 0.070(10) 0.078(10)
C41C 0.130(11) 0.249(19) 0.087(11) 0.044(12) 0.048(9) 0.037(11)
C42A 0.29(2) 0.085(10) 0.167(18) -0.016(10) 0.123(15) 0.050(11)
C42C 0.127(9) 0.082(8) 0.115(11) 0.025(7) 0.014(8) 0.028(7)
C42B 0.158(12) 0.090(9) 0.126(13) 0.027(8) 0.019(9) -0.016(8)
C50B 0.28(2) 0.20(2) 0.28(3) -0.14(2) 0.20(2) -0.086(18)
C50A 0.28(2) 0.21(2) 0.098(14) 0.017(13) 0.095(15) 0.042(17)
C50C 0.216(17) 0.23(2) 0.141(17) -0.023(14) 0.073(14) 0.119(16)
C51C 0.124(10) 0.115(11) 0.144(14) 0.030(9) 0.043(9) 0.055(8)
C51B 0.092(8) 0.147(13) 0.24(2) 0.037(13) 0.074(11) 0.036(8)
C51A 0.087(8) 0.157(13) 0.142(15) -0.026(11) 0.000(8) 0.011(8)
C99 0.085(7) 0.095(8) 0.082(8) 0.005(6) 0.007(6) 0.001(6)
C100 0.082(11) 0.25(2) 0.63(6) 0.30(3) -0.011(17) -0.015(12)
C101 0.122(11) 0.141(13) 0.126(14) -0.007(10) 0.034(9) -0.017(10)
C102 0.113(10) 0.116(11) 0.128(14) -0.003(9) 0.025(9) 0.006(9)
C103 0.106(8) 0.112(10) 0.097(10) -0.027(8) 0.017(7) -0.025(8)
C120 0.28(2) 0.143(16) 0.21(2) -0.074(16) 0.13(2) -0.105(16)
C121 0.23(2) 0.20(2) 0.30(4) -0.08(2) 0.12(2) -0.093(19)
C122 0.169(18) 0.30(4) 0.21(3) -0.12(3) 0.035(17) -0.01(2)
C123 0.43(4) 0.24(3) 0.094(17) 0.016(17) 0.05(2) -0.15(3)
C130 0.138(16) 0.171(19) 0.38(4) -0.11(2) 0.066(19) 0.002(14)
C131 0.104(13) 0.150(18) 0.50(5) -0.09(2) 0.052(19) -0.005(12)
C132 0.16(2) 0.23(3) 0.44(6) -0.08(3) 0.03(3) -0.03(2)
C133 0.111(13) 0.24(3) 0.33(4) -0.10(2) -0.052(17) 0.032(17)
C140 0.182(18) 0.34(3) 0.112(18) 0.000(19) 0.008(15) 0.08(2)
C141 0.181(19) 0.19(2) 0.23(3) 0.014(19) 0.10(2) -0.004(16)
C142 0.33(4) 0.27(3) 0.19(3) 0.11(2) 0.16(3) 0.14(3)
C143 0.122(12) 0.131(13) 0.19(2) 0.018(13) 0.054(12) 0.003(10)
O1 0.088(5) 0.111(7) 0.205(12) 0.054(7) 0.037(6) -0.001(5)
O2 0.131(7) 0.123(8) 0.143(11) 0.000(7) 0.028(6) -0.052(6)
O3 0.078(5) 0.116(7) 0.196(12) -0.036(7) -0.007(6) 0.003(5)
O4 0.111(7) 0.141(8) 0.146(11) 0.012(7) 0.020(7) 0.024(6)
Li1 0.100(13) 0.094(15) 0.15(2) 0.001(14) 0.038(14) -0.019(11)

loop_
_atom_type_symbol
_atom_type_description
_atom_type_scat_dispersion_real
_atom_type_scat_dispersion_imag
_atom_type_scat_source
C C 0.0033 0.0016 'International Tables Vol C Tables 4.2.6.8 and 6.1.1.4'
H H 0.0000 0.0000 'International Tables Vol C Tables 4.2.6.8 and 6.1.1.4'
Li Li -0.0003 0.0001 'International Tables Vol C Tables 4.2.6.8 and 6.1.1.4'
O O 0.0106 0.0060 'International Tables Vol C Tables 4.2.6.8 and 6.1.1.4'
Si Si 0.0817 0.0704 'International Tables Vol C Tables 4.2.6.8 and 6.1.1.4'
Ge Ge 0.1547 1.8001 'International Tables Vol C Tables 4.2.6.8 and 6.1.1.4'

loop_
_geom_angle_atom_site_label_1
_geom_angle_atom_site_label_2
_geom_angle_atom_site_label_3
_geom_angle
Ge4 Ge1 Ge2 102.40(4)
Ge4 Ge1 Ge7 107.44(4)
Ge2 Ge1 Ge7 90.68(4)
Si2 Ge2 Ge10 108.67(8)
Si2 Ge2 Ge1 104.43(8)
Ge10 Ge2 Ge1 105.70(5)
Si2 Ge2 Ge8 121.57(9)
Ge10 Ge2 Ge8 122.06(5)
Ge1 Ge2 Ge8 88.81(4)
Si3 Ge3 Ge9 104.94(8)
Si3 Ge3 Ge6 109.41(7)
Ge9 Ge3 Ge6 105.50(4)
Si3 Ge3 Ge8 124.94(8)
Ge9 Ge3 Ge8 119.37(5)
Ge6 Ge3 Ge8 89.46(4)
Si1 Ge4 Ge1 116.09(8)
Si1 Ge4 Ge6 116.17(7)
Ge1 Ge4 Ge6 73.47(4)
Si1 Ge4 Ge5 113.38(8)
Ge1 Ge4 Ge5 115.02(5)
Ge6 Ge4 Ge5 117.13(4)
Ge9 Ge5 Ge4 95.80(4)
Ge9 Ge5 Ge10 65.98(4)
Ge4 Ge5 Ge10 98.26(5)
Ge3 Ge6 Ge4 100.73(4)
Ge3 Ge6 Ge7 90.09(4)
Ge4 Ge6 Ge7 106.40(4)
Si4 Ge7 Ge8 133.77(8)
Si4 Ge7 Ge1 126.94(8)
Ge8 Ge7 Ge1 88.47(4)
Si4 Ge7 Ge6 126.39(8)
Ge8 Ge7 Ge6 89.07(4)
Ge1 Ge7 Ge6 72.47(4)
C99 Ge8 Ge7 125.8(3)
C99 Ge8 Ge2 123.4(3)
Ge7 Ge8 Ge2 90.28(4)
C99 Ge8 Ge3 125.5(3)
Ge7 Ge8 Ge3 89.99(4)
Ge2 Ge8 Ge3 91.27(4)
Si5 Ge9 Ge3 119.33(9)
Si5 Ge9 Ge5 98.57(8)
Ge3 Ge9 Ge5 115.29(4)
Si5 Ge9 Ge10 55.67(7)
Ge3 Ge9 Ge10 102.21(5)
Ge5 Ge9 Ge10 57.60(4)
Si5 Ge10 Ge2 116.98(9)
Si5 Ge10 Ge5 96.81(9)
Ge2 Ge10 Ge5 112.10(5)
Si5 Ge10 Ge9 54.56(7)
Ge2 Ge10 Ge9 97.38(4)
Ge5 Ge10 Ge9 56.42(4)
Si15 Si1 Si11 135.3(5)
Si15 Si1 Si13 112.2(5)
Si11 Si1 Si13 70.8(5)
Si15 Si1 Si10 72.3(4)
Si11 Si1 Si10 110.36(19)
Si13 Si1 Si10 43.1(4)
Si15 Si1 Si12 36.0(4)
Si11 Si1 Si12 110.94(19)
Si13 Si1 Si12 137.7(4)
Si10 Si1 Si12 106.14(17)
Si15 Si1 Ge4 110.0(4)
Si11 Si1 Ge4 108.98(13)
Si13 Si1 Ge4 112.5(4)
Si10 Si1 Ge4 113.66(16)
Si12 Si1 Ge4 106.68(13)
Si15 Si1 Si14 110.7(6)
Si11 Si1 Si14 37.1(4)
Si13 Si1 Si14 106.3(6)
Si10 Si1 Si14 137.8(4)
Si12 Si1 Si14 77.6(4)
Ge4 Si1 Si14 104.7(3)
Si22 Si2 Si20 106.48(18)
Si22 Si2 Si21 107.81(17)
Si20 Si2 Si21 108.4(2)
Si22 Si2 Ge2 114.74(14)
Si20 Si2 Ge2 111.13(16)
Si21 Si2 Ge2 108.10(14)
Si30 Si3 Si32 109.12(16)
Si30 Si3 Si31 108.53(15)
Si32 Si3 Si31 104.36(16)
Si30 Si3 Ge3 113.36(15)
Si32 Si3 Ge3 108.53(11)
Si31 Si3 Ge3 112.53(14)
Si40 Si4 Si42 105.22(17)
Si40 Si4 Si41 110.52(17)
Si42 Si4 Si41 109.59(16)
Si40 Si4 Ge7 108.23(14)
Si42 Si4 Ge7 108.65(14)
Si41 Si4 Ge7 114.24(15)
Si51 Si5 Si50 112.14(16)
Si51 Si5 Ge9 126.90(16)
Si50 Si5 Ge9 107.80(17)
Si51 Si5 Ge10 122.13(17)
Si50 Si5 Ge10 111.54(15)
Ge9 Si5 Ge10 69.77(7)
C10C Si10 C10A 104.7(7)
C10C Si10 C10B 114.2(7)
C10A Si10 C10B 113.2(7)
C10C Si10 Si1 109.0(4)
C10A Si10 Si1 107.0(6)
C10B Si10 Si1 108.4(5)
C11B Si11 C11C 104.8(7)
C11B Si11 C11A 110.9(7)
C11C Si11 C11A 111.4(7)
C11B Si11 Si1 110.1(4)
C11C Si11 Si1 112.6(5)
C11A Si11 Si1 107.1(6)
C12A Si12 C12B 109.3(6)
C12A Si12 C12C 110.5(7)
C12B Si12 C12C 111.3(7)
C12A Si12 Si1 109.3(4)
C12B Si12 Si1 109.7(5)
C12C Si12 Si1 106.6(6)
C20B Si20 C20C 109.7(7)
C20B Si20 C20A 107.5(8)
C20C Si20 C20A 107.6(9)
C20B Si20 Si2 111.5(5)
C20C Si20 Si2 109.6(5)
C20A Si20 Si2 110.8(5)
C21A Si21 C21C 106.8(8)
C21A Si21 C21B 107.1(7)
C21C Si21 C21B 105.9(8)
C21A Si21 Si2 111.9(4)
C21C Si21 Si2 111.7(6)
C21B Si21 Si2 113.0(5)
C22B Si22 C22C 108.2(6)
C22B Si22 C22A 107.3(7)
C22C Si22 C22A 107.3(6)
C22B Si22 Si2 112.3(4)
C22C Si22 Si2 110.9(4)
C22A Si22 Si2 110.7(5)
C30C Si30 C30A 109.2(7)
C30C Si30 C30B 109.1(7)
C30A Si30 C30B 105.3(7)
C30C Si30 Si3 110.2(5)
C30A Si30 Si3 109.7(4)
C30B Si30 Si3 113.1(5)
C31B Si31 C31C 108.4(6)
C31B Si31 C31A 106.4(6)
C31C Si31 C31A 107.0(6)
C31B Si31 Si3 112.7(4)
C31C Si31 Si3 112.0(4)
C31A Si31 Si3 110.0(5)
C32C Si32 C32B 107.5(6)
C32C Si32 C32A 109.1(5)
C32B Si32 C32A 106.3(6)
C32C Si32 Si3 111.2(4)
C32B Si32 Si3 111.6(4)
C32A Si32 Si3 110.9(4)
C40B Si40 C40A 107.0(8)
C40B Si40 C40C 106.9(7)
C40A Si40 C40C 108.2(8)
C40B Si40 Si4 110.5(5)
C40A Si40 Si4 110.6(6)
C40C Si40 Si4 113.4(4)
C41B Si41 C41A 107.5(7)
C41B Si41 C41C 107.2(8)
C41A Si41 C41C 106.6(7)
C41B Si41 Si4 113.8(4)
C41A Si41 Si4 111.0(5)
C41C Si41 Si4 110.5(5)
C42C Si42 C42B 106.8(6)
C42C Si42 C42A 108.7(7)
C42B Si42 C42A 107.0(7)
C42C Si42 Si4 114.1(4)
C42B Si42 Si4 109.6(4)
C42A Si42 Si4 110.4(5)
C50B Si50 C50C 111.5(9)
C50B Si50 C50A 107.2(11)
C50C Si50 C50A 103.6(8)
C50B Si50 Si5 111.6(6)
C50C Si50 Si5 113.1(6)
C50A Si50 Si5 109.4(6)
C51C Si51 C51A 111.4(7)
C51C Si51 C51B 105.0(6)
C51A Si51 C51B 109.2(7)
C51C Si51 Si5 109.5(5)
C51A Si51 Si5 108.8(4)
C51B Si51 Si5 112.9(6)
C101 C100 O1 112.7(13)
C100 C101 C102 108.8(14)
C101 C102 C103 103.8(12)
O1 C103 C102 107.7(10)
O2 C120 C121 111(2)
C122 C121 C120 103.3(19)
C121 C122 C123 94.8(19)
O2 C123 C122 98.8(19)
O3 C130 C131 111.8(18)
C130 C131 C132 102.0(18)
C133 C132 C131 106(2)
C132 C133 O3 111(2)
C142 C140 O4 105.7(19)
C142 C141 C143 102.6(18)
C141 C142 C140 117(2)
O4 C143 C141 107.2(14)
C103 O1 C100 106.7(11)
C103 O1 Li1 128.6(10)
C100 O1 Li1 124.1(11)
C120 O2 C123 106.2(15)
C120 O2 Li1 123.9(15)
C123 O2 Li1 129.5(15)
C133 O3 C130 103.3(13)
C133 O3 Li1 125.0(14)
C130 O3 Li1 131.6(14)
C143 O4 C140 106.7(15)
C143 O4 Li1 125.5(13)
C140 O4 Li1 127.7(14)
O3 Li1 O1 111.0(11)
O3 Li1 O2 109.4(12)
O1 Li1 O2 110.1(14)
O3 Li1 O4 109.2(14)
O1 Li1 O4 110.8(12)
O2 Li1 O4 106.2(11)
C201 C202 C203 92(3)
C204 C203 C202 90(2)
C202 C201 C200 93(3)

loop_
_geom_bond_atom_site_label_1
_geom_bond_atom_site_label_2
_geom_bond_distance
Ge1 Ge4 2.4638(14)
Ge1 Ge2 2.4722(12)
Ge1 Ge7 2.5013(13)
Ge2 Si2 2.430(3)
Ge2 Ge10 2.4712(15)
Ge2 Ge8 2.5024(13)
Ge3 Si3 2.439(2)
Ge3 Ge9 2.4489(14)
Ge3 Ge6 2.4775(11)
Ge3 Ge8 2.5030(14)
Ge4 Si1 2.398(2)
Ge4 Ge6 2.4888(12)
Ge4 Ge5 2.5084(13)
Ge5 Ge9 2.5013(13)
Ge5 Ge10 2.5349(15)
Ge6 Ge7 2.5097(14)
Ge7 Si4 2.431(3)
Ge7 Ge8 2.4883(12)
Ge8 C99 2.004(10)
Ge9 Si5 2.381(3)
Ge9 Ge10 2.7424(14)
Ge10 Si5 2.414(3)
Si1 Si15 2.208(12)
Si1 Si11 2.292(5)
Si1 Si13 2.350(13)
Si1 Si10 2.355(5)
Si1 Si12 2.361(5)
Si1 Si14 2.414(16)
Si2 Si22 2.330(5)
Si2 Si20 2.342(5)
Si2 Si21 2.357(5)
Si3 Si30 2.337(4)
Si3 Si32 2.343(4)
Si3 Si31 2.365(4)
Si4 Si40 2.366(5)
Si4 Si42 2.370(4)
Si4 Si41 2.375(4)
Si5 Si51 2.338(4)
Si5 Si50 2.344(5)
Si10 C10C 1.838(13)
Si10 C10A 1.908(14)
Si10 C10B 1.908(14)
Si11 C11B 1.899(12)
Si11 C11C 1.902(12)
Si11 C11A 1.974(16)
Si12 C12A 1.835(12)
Si12 C12B 1.919(11)
Si12 C12C 1.936(17)
Si20 C20B 1.860(16)
Si20 C20C 1.871(17)
Si20 C20A 1.916(15)
Si21 C21A 1.849(15)
Si21 C21C 1.857(13)
Si21 C21B 1.873(15)
Si22 C22B 1.848(12)
Si22 C22C 1.850(12)
Si22 C22A 1.898(13)
Si30 C30C 1.869(13)
Si30 C30A 1.877(14)
Si30 C30B 1.897(12)
Si31 C31B 1.844(12)
Si31 C31C 1.883(13)
Si31 C31A 1.886(11)
Si32 C32C 1.854(11)
Si32 C32B 1.874(10)
Si32 C32A 1.888(12)
Si40 C40B 1.847(12)
Si40 C40A 1.865(13)
Si40 C40C 1.885(13)
Si41 C41B 1.861(14)
Si41 C41A 1.870(11)
Si41 C41C 1.886(14)
Si42 C42C 1.854(13)
Si42 C42B 1.864(13)
Si42 C42A 1.888(12)
Si50 C50B 1.729(18)
Si50 C50C 1.856(13)
Si50 C50A 1.968(17)
Si51 C51C 1.858(12)
Si51 C51A 1.864(14)
Si51 C51B 1.889(13)
C100 C101 1.31(2)
C100 O1 1.408(17)
C101 C102 1.458(16)
C102 C103 1.488(17)
C103 O1 1.392(13)
C120 O2 1.325(19)
C120 C121 1.41(3)
C121 C122 1.40(3)
C122 C123 1.62(3)
C123 O2 1.38(2)
C130 O3 1.350(18)
C130 C131 1.37(2)
C131 C132 1.46(3)
C132 C133 1.31(3)
C133 O3 1.35(2)
C140 C142 1.38(3)
C140 O4 1.41(2)
C141 C142 1.29(3)
C141 C143 1.52(3)
C143 O4 1.397(16)
O1 Li1 1.90(2)
O2 Li1 1.91(2)
O3 Li1 1.89(2)
O4 Li1 1.93(3)
C202 C201 1.42(3)
C202 C203 1.46(3)
C203 C204 1.45(3)
C201 C200 1.45(3)
